data_7009342
loop_
_publ_author_name
'Lewis, Gareth R.'
'Dance, Ian'

_publ_section_title
;
 Crystal supramolecular motifs for [Ph4P]+ salts of [M(mnt)2]2&#x2212;,
 [M(mnt)2]&#x2212;, [{M(mnt)2}2]2&#x2212;, [M(mnt)3]3&#x2212; and
 [M(mnt)3]2&#x2212;
 (mnt2&#x2212;&#x2005;=&#x2005;maleonitriledithiolate)&#x200A;&#x2020;
;
_journal_issue 18
_journal_name_full 'Journal of the Chemical Society, Dalton Transactions'
_journal_page_first 3176
_journal_paper_doi 10.1039/b000093k
_journal_year 2000
_chemical_formula_sum 'C56 H40 N4 Ni P2 S4'
_chemical_formula_weight 1017.81
_chemical_name_systematic
;
 ?
;
_space_group_IT_number 14
_symmetry_cell_setting monoclinic
_symmetry_space_group_name_Hall '-P 2yn'
_symmetry_space_group_name_H-M 'P 1 21/n 1'
_atom_sites_solution_hydrogens geom
_atom_sites_solution_primary direct
_atom_sites_solution_secondary difmap
_audit_creation_method SHELXL-97
_cell_angle_alpha 90.00
_cell_angle_beta 95.90(3)
_cell_angle_gamma 90.00
_cell_formula_units_Z 2
_cell_length_a 11.223(2)
_cell_length_b 15.164(3)
_cell_length_c 14.670(3)
_cell_measurement_reflns_used 67
_cell_measurement_temperature 298(2)
_cell_measurement_theta_max 22.49
_cell_measurement_theta_min 2.04
_cell_volume 2483.4(8)
_computing_structure_refinement 'SHELXL-97 (Sheldrick, 1997)'
_computing_structure_solution 'SHELXS-97 (Sheldrick, 1990)'
_diffrn_ambient_temperature 298(2)
_diffrn_measured_fraction_theta_full 0.999
_diffrn_measured_fraction_theta_max 0.999
_diffrn_measurement_device_type 'Nonius CAD-4'
_diffrn_measurement_method \w--2\q
_diffrn_radiation_monochromator graphite
_diffrn_radiation_source 'fine-focus sealed tube'
_diffrn_radiation_type MoK\a
_diffrn_radiation_wavelength 0.71073
_diffrn_reflns_av_R_equivalents 0.0000
_diffrn_reflns_av_sigmaI/netI 0.0881
_diffrn_reflns_limit_h_max 11
_diffrn_reflns_limit_h_min -13
_diffrn_reflns_limit_k_max 0
_diffrn_reflns_limit_k_min -18
_diffrn_reflns_limit_l_max 10
_diffrn_reflns_limit_l_min -17
_diffrn_reflns_number 4364
_diffrn_reflns_theta_full 24.98
_diffrn_reflns_theta_max 24.98
_diffrn_reflns_theta_min 1.94
_exptl_absorpt_coefficient_mu 0.666
_exptl_absorpt_correction_T_max 0.86
_exptl_absorpt_correction_T_min 0.64
_exptl_absorpt_correction_type analytical
_exptl_crystal_colour brown
_exptl_crystal_density_diffrn 1.361
_exptl_crystal_density_method 'not measured'
_exptl_crystal_description parallelepipeds
_exptl_crystal_F_000 1052
_exptl_crystal_size_max 0.28
_exptl_crystal_size_mid 0.19
_exptl_crystal_size_min 0.11
_refine_diff_density_max 0.301
_refine_diff_density_min -0.454
_refine_diff_density_rms 0.056
_refine_ls_extinction_method none
_refine_ls_goodness_of_fit_ref 0.956
_refine_ls_hydrogen_treatment mixed
_refine_ls_matrix_type full
_refine_ls_number_parameters 304
_refine_ls_number_reflns 4364
_refine_ls_number_restraints 0
_refine_ls_restrained_S_all 0.956
_refine_ls_R_factor_all 0.0940
_refine_ls_R_factor_gt 0.0409
_refine_ls_shift/su_max 0.001
_refine_ls_shift/su_mean 0.000
_refine_ls_structure_factor_coef Fsqd
_refine_ls_weighting_details 'calc w=1/[\s^2^(Fo^2^)+(0.0575P)^2^+0.0000P] where P=(Fo^2^+2Fc^2^)/3'
_refine_ls_weighting_scheme calc
_refine_ls_wR_factor_gt 0.1056
_refine_ls_wR_factor_ref 0.1180
_reflns_number_gt 2600
_reflns_number_total 4364
_reflns_threshold_expression >2sigma(I)
_cod_data_source_file b000093k.txt
_cod_data_source_block 3
_cod_depositor_comments
;
The following automatic conversions were performed:

'_symmetry_cell_setting' tag value 'monoclininc' was replaced with
'monoclinic' value as specified in the replacement file
'/home/robertas/cod-tools/perl-scripts/inputs/replacement_values.lst'.

Automatic conversion script
Id: cif_fix_values 3143 2015-03-26 13:38:13Z robertas 
;
_cod_original_cell_volume 2483.6(8)
_cod_original_sg_symbol_H-M P2(1)/n
_cod_database_code 7009342

loop_
_symmetry_equiv_pos_as_xyz
'x, y, z'
'-x+1/2, y+1/2, -z+1/2'
'-x, -y, -z'
'x-1/2, -y-1/2, z-1/2'

loop_
_atom_site_label
_atom_site_type_symbol
_atom_site_fract_x
_atom_site_fract_y
_atom_site_fract_z
_atom_site_U_iso_or_equiv
_atom_site_adp_type
_atom_site_occupancy
_atom_site_symmetry_multiplicity
_atom_site_calc_flag
_atom_site_refinement_flags
_atom_site_disorder_assembly
_atom_site_disorder_group
Ni1 Ni 1.0000 1.0000 1.0000 0.05760(19) Uani 1 2 d S . .
P1 P 0.50544(6) 0.93676(5) 0.71169(5) 0.0504(2) Uani 1 1 d . . .
S1 S 0.86490(8) 1.08739(7) 0.93270(6) 0.0722(3) Uani 1 1 d . . .
S2 S 0.90277(7) 1.00634(6) 1.12106(6) 0.0697(3) Uani 1 1 d . . .
N1 N 0.7918(3) 1.2039(3) 0.7120(2) 0.0976(11) Uani 1 1 d . . .
N2 N 0.9238(3) 0.9219(2) 1.3608(2) 0.0931(11) Uani 1 1 d . . .
C1 C 0.9119(3) 1.1009(2) 0.8250(2) 0.0586(8) Uani 1 1 d . . .
C2 C 0.8440(3) 1.1571(3) 0.7621(3) 0.0712(10) Uani 1 1 d . . .
C3 C 0.9875(3) 0.9396(2) 1.1981(2) 0.0600(8) Uani 1 1 d . . .
C4 C 0.9521(3) 0.9291(2) 1.2886(2) 0.0681(9) Uani 1 1 d . . .
C7 C 0.4063(4) 0.8114(3) 0.9353(3) 0.0900(12) Uani 1 1 d . . .
H7A H 0.3478 0.7714 0.9487 0.108 Uiso 1 1 calc R . .
C5 C 0.4989(3) 0.8984(2) 0.8267(2) 0.0536(8) Uani 1 1 d . . .
C6 C 0.4157(3) 0.8357(3) 0.8451(2) 0.0745(10) Uani 1 1 d . . .
H6A H 0.3664 0.8101 0.7976 0.089 Uiso 1 1 calc R . .
C8 C 0.4825(4) 0.8459(3) 1.0040(3) 0.0819(11) Uani 1 1 d . . .
H8A H 0.4774 0.8279 1.0641 0.098 Uiso 1 1 calc R . .
C9 C 0.5662(4) 0.9066(3) 0.9858(2) 0.0774(11) Uani 1 1 d . . .
H9A H 0.6181 0.9296 1.0333 0.093 Uiso 1 1 calc R . .
C10 C 0.5743(3) 0.9338(2) 0.8980(2) 0.0631(9) Uani 1 1 d . . .
H10A H 0.6305 0.9762 0.8860 0.076 Uiso 1 1 calc R . .
C11 C 0.4704(2) 1.0526(2) 0.71006(18) 0.0495(7) Uani 1 1 d . . .
C12 C 0.5287(3) 1.1115(2) 0.6591(2) 0.0680(9) Uani 1 1 d . . .
H12A H 0.5913 1.0928 0.6269 0.082 Uiso 1 1 calc R . .
C13 C 0.4937(3) 1.1984(2) 0.6559(3) 0.0842(11) Uani 1 1 d . . .
H13A H 0.5330 1.2381 0.6211 0.101 Uiso 1 1 calc R . .
C14 C 0.4023(3) 1.2274(2) 0.7029(3) 0.0764(10) Uani 1 1 d . . .
H14A H 0.3792 1.2863 0.6994 0.092 Uiso 1 1 calc R . .
C15 C 0.3446(3) 1.1692(2) 0.7555(2) 0.0681(9) Uani 1 1 d . . .
H15A H 0.2835 1.1889 0.7887 0.082 Uiso 1 1 calc R . .
C16 C 0.3777(3) 1.0823(2) 0.7589(2) 0.0593(8) Uani 1 1 d . . .
H16A H 0.3382 1.0428 0.7938 0.071 Uiso 1 1 calc R . .
C17 C 0.3953(3) 0.8800(2) 0.6351(2) 0.0553(8) Uani 1 1 d . . .
C18 C 0.2915(3) 0.9207(3) 0.6006(2) 0.0713(9) Uani 1 1 d . . .
H18A H 0.2743 0.9775 0.6195 0.086 Uiso 1 1 calc R . .
C19 C 0.2123(3) 0.8772(3) 0.5377(3) 0.0848(11) Uani 1 1 d . . .
H19A H 0.1426 0.9053 0.5130 0.102 Uiso 1 1 calc R . .
C20 C 0.2360(4) 0.7936(3) 0.5117(3) 0.0881(13) Uani 1 1 d . . .
H20A H 0.1823 0.7647 0.4694 0.106 Uiso 1 1 calc R . .
C21 C 0.3382(4) 0.7515(3) 0.5475(3) 0.0861(12) Uani 1 1 d . . .
H21A H 0.3529 0.6937 0.5306 0.103 Uiso 1 1 calc R . .
C22 C 0.4190(3) 0.7949(2) 0.6084(2) 0.0713(9) Uani 1 1 d . . .
H22A H 0.4896 0.7670 0.6315 0.086 Uiso 1 1 calc R . .
C23 C 0.6487(3) 0.9169(2) 0.6713(2) 0.0547(8) Uani 1 1 d . . .
C24 C 0.7514(3) 0.9063(2) 0.7297(3) 0.0731(10) Uani 1 1 d . . .
H24A H 0.7492 0.9098 0.7928 0.088 Uiso 1 1 calc R . .
C25 C 0.8592(3) 0.8900(3) 0.6928(3) 0.0857(12) Uani 1 1 d . . .
H25A H 0.9295 0.8833 0.7316 0.103 Uiso 1 1 calc R . .
C26 C 0.8621(4) 0.8838(3) 0.6005(4) 0.0923(13) Uani 1 1 d . . .
H26A H 0.9343 0.8719 0.5771 0.111 Uiso 1 1 calc R . .
C27 C 0.7621(4) 0.8945(3) 0.5427(3) 0.0977(13) Uani 1 1 d . . .
H27A H 0.7654 0.8906 0.4798 0.117 Uiso 1 1 calc R . .
C28 C 0.6540(3) 0.9114(2) 0.5775(2) 0.0779(10) Uani 1 1 d . . .
H28A H 0.5848 0.9190 0.5377 0.093 Uiso 1 1 calc R . .

loop_
_atom_site_aniso_label
_atom_site_aniso_U_11
_atom_site_aniso_U_22
_atom_site_aniso_U_33
_atom_site_aniso_U_23
_atom_site_aniso_U_13
_atom_site_aniso_U_12
Ni1 0.0479(3) 0.0701(4) 0.0568(4) -0.0050(3) 0.0150(2) -0.0067(3)
P1 0.0428(4) 0.0621(5) 0.0475(4) 0.0001(4) 0.0100(3) 0.0018(4)
S1 0.0559(5) 0.0974(7) 0.0665(6) 0.0024(5) 0.0216(4) 0.0084(5)
S2 0.0594(5) 0.0898(7) 0.0629(5) 0.0023(5) 0.0205(4) 0.0090(5)
N1 0.089(2) 0.124(3) 0.080(2) 0.006(2) 0.0071(19) 0.019(2)
N2 0.084(2) 0.126(3) 0.074(2) 0.007(2) 0.0294(18) 0.010(2)
C1 0.0532(18) 0.067(2) 0.0559(19) 0.0004(16) 0.0076(15) -0.0041(16)
C2 0.056(2) 0.091(3) 0.067(2) -0.007(2) 0.0126(18) -0.0015(19)
C3 0.0513(18) 0.071(2) 0.060(2) -0.0019(17) 0.0165(15) -0.0076(16)
C4 0.0562(19) 0.083(2) 0.067(2) 0.005(2) 0.0165(17) 0.0033(17)
C7 0.091(3) 0.110(3) 0.071(3) 0.024(2) 0.023(2) -0.012(2)
C5 0.0495(16) 0.064(2) 0.0488(18) 0.0002(15) 0.0118(14) 0.0068(15)
C6 0.072(2) 0.091(3) 0.061(2) 0.009(2) 0.0099(17) -0.014(2)
C8 0.103(3) 0.091(3) 0.053(2) 0.017(2) 0.017(2) 0.022(2)
C9 0.092(3) 0.080(3) 0.058(2) -0.006(2) -0.0016(19) 0.023(2)
C10 0.069(2) 0.069(2) 0.0520(19) -0.0025(17) 0.0095(16) 0.0023(17)
C11 0.0433(15) 0.061(2) 0.0448(16) -0.0013(15) 0.0059(13) -0.0001(14)
C12 0.0593(19) 0.071(2) 0.077(2) -0.0039(19) 0.0202(17) 0.0006(18)
C13 0.083(3) 0.065(3) 0.108(3) 0.005(2) 0.023(2) -0.003(2)
C14 0.071(2) 0.060(2) 0.096(3) -0.007(2) -0.001(2) 0.0062(18)
C15 0.062(2) 0.077(2) 0.066(2) -0.0110(19) 0.0082(16) 0.0141(19)
C16 0.0563(18) 0.069(2) 0.0545(19) -0.0011(16) 0.0143(15) 0.0016(16)
C17 0.0530(18) 0.067(2) 0.0466(17) 0.0013(15) 0.0106(14) -0.0045(16)
C18 0.0512(19) 0.090(3) 0.072(2) -0.005(2) 0.0032(16) -0.0045(18)
C19 0.059(2) 0.116(4) 0.078(3) 0.002(3) -0.0037(19) -0.017(2)
C20 0.096(3) 0.107(4) 0.062(2) 0.005(2) 0.008(2) -0.049(3)
C21 0.119(4) 0.074(3) 0.067(2) -0.007(2) 0.016(2) -0.029(3)
C22 0.078(2) 0.065(2) 0.070(2) -0.0006(19) 0.0042(19) -0.0050(19)
C23 0.0477(16) 0.060(2) 0.0584(19) 0.0001(16) 0.0172(14) 0.0029(14)
C24 0.0519(18) 0.088(3) 0.080(3) -0.011(2) 0.0118(17) 0.0002(18)
C25 0.0429(19) 0.091(3) 0.124(4) -0.013(3) 0.010(2) 0.0012(18)
C26 0.069(3) 0.082(3) 0.135(4) -0.005(3) 0.054(3) 0.004(2)
C27 0.091(3) 0.115(3) 0.095(3) 0.008(3) 0.051(3) 0.025(3)
C28 0.070(2) 0.099(3) 0.068(2) 0.005(2) 0.0229(18) 0.015(2)

loop_
_atom_type_symbol
_atom_type_description
_atom_type_scat_dispersion_real
_atom_type_scat_dispersion_imag
_atom_type_scat_source
C C 0.0033 0.0016 'International Tables Vol C Tables 4.2.6.8 and 6.1.1.4'
H H 0.0000 0.0000 'International Tables Vol C Tables 4.2.6.8 and 6.1.1.4'
N N 0.0061 0.0033 'International Tables Vol C Tables 4.2.6.8 and 6.1.1.4'
P P 0.1023 0.0942 'International Tables Vol C Tables 4.2.6.8 and 6.1.1.4'
S S 0.1246 0.1234 'International Tables Vol C Tables 4.2.6.8 and 6.1.1.4'
Ni Ni 0.3393 1.1124 'International Tables Vol C Tables 4.2.6.8 and 6.1.1.4'

loop_
_geom_angle_atom_site_label_1
_geom_angle_atom_site_label_2
_geom_angle_atom_site_label_3
_geom_angle
_geom_angle_site_symmetry_1
_geom_angle_site_symmetry_3
_geom_angle_publ_flag
S1 Ni1 S1 180.00(3) 3_777 . ?
S1 Ni1 S2 92.35(4) 3_777 . ?
S1 Ni1 S2 87.65(4) . . ?
S1 Ni1 S2 87.65(4) 3_777 3_777 ?
S1 Ni1 S2 92.35(4) . 3_777 ?
S2 Ni1 S2 180.00(5) . 3_777 ?
C5 P1 C23 112.38(14) . . ?
C5 P1 C11 107.41(14) . . ?
C23 P1 C11 111.17(14) . . ?
C5 P1 C17 109.86(14) . . ?
C23 P1 C17 107.12(15) . . ?
C11 P1 C17 108.87(14) . . ?
C1 S1 Ni1 102.90(12) . . ?
C3 S2 Ni1 102.67(10) . . ?
C3 C1 C2 120.9(3) 3_777 . ?
C3 C1 S1 121.0(3) 3_777 . ?
C2 C1 S1 118.1(2) . . ?
N1 C2 C1 178.2(4) . . ?
C1 C3 C4 119.9(3) 3_777 . ?
C1 C3 S2 121.1(2) 3_777 . ?
C4 C3 S2 119.0(2) . . ?
N2 C4 C3 179.1(4) . . ?
C8 C7 C6 120.1(4) . . ?
C6 C5 C10 119.6(3) . . ?
C6 C5 P1 120.1(3) . . ?
C10 C5 P1 120.3(2) . . ?
C5 C6 C7 119.3(3) . . ?
C7 C8 C9 120.6(4) . . ?
C8 C9 C10 120.3(4) . . ?
C9 C10 C5 120.0(3) . . ?
C12 C11 C16 119.4(3) . . ?
C12 C11 P1 121.8(2) . . ?
C16 C11 P1 118.7(2) . . ?
C13 C12 C11 119.5(3) . . ?
C14 C13 C12 121.2(4) . . ?
C13 C14 C15 119.8(3) . . ?
C16 C15 C14 119.7(3) . . ?
C15 C16 C11 120.3(3) . . ?
C18 C17 C22 119.8(3) . . ?
C18 C17 P1 121.2(3) . . ?
C22 C17 P1 118.9(3) . . ?
C17 C18 C19 119.7(4) . . ?
C20 C19 C18 120.1(4) . . ?
C19 C20 C21 120.6(4) . . ?
C20 C21 C22 119.8(4) . . ?
C21 C22 C17 119.9(4) . . ?
C24 C23 C28 119.6(3) . . ?
C24 C23 P1 122.4(2) . . ?
C28 C23 P1 118.0(2) . . ?
C23 C24 C25 118.9(4) . . ?
C26 C25 C24 120.5(4) . . ?
C27 C26 C25 121.0(3) . . ?
C26 C27 C28 119.7(4) . . ?
C23 C28 C27 120.3(4) . . ?

loop_
_geom_bond_atom_site_label_1
_geom_bond_atom_site_label_2
_geom_bond_distance
_geom_bond_site_symmetry_2
_geom_bond_publ_flag
Ni1 S1 2.1731(10) 3_777 ?
Ni1 S1 2.1731(10) . ?
Ni1 S2 2.1799(10) . ?
Ni1 S2 2.1800(10) 3_777 ?
P1 C5 1.794(3) . ?
P1 C23 1.795(3) . ?
P1 C11 1.800(3) . ?
P1 C17 1.801(3) . ?
S1 C1 1.728(3) . ?
S2 C3 1.729(3) . ?
N1 C2 1.139(4) . ?
N2 C4 1.142(4) . ?
C1 C3 1.358(4) 3_777 ?
C1 C2 1.420(5) . ?
C3 C1 1.358(4) 3_777 ?
C3 C4 1.433(4) . ?
C7 C8 1.357(5) . ?
C7 C6 1.389(5) . ?
C5 C6 1.378(4) . ?
C5 C10 1.384(4) . ?
C8 C9 1.361(5) . ?
C9 C10 1.364(4) . ?
C11 C12 1.373(4) . ?
C11 C16 1.397(4) . ?
C12 C13 1.373(5) . ?
C13 C14 1.366(5) . ?
C14 C15 1.377(5) . ?
C15 C16 1.368(4) . ?
C17 C18 1.370(4) . ?
C17 C22 1.383(4) . ?
C18 C19 1.382(5) . ?
C19 C20 1.358(6) . ?
C20 C21 1.370(6) . ?
C21 C22 1.373(5) . ?
C23 C24 1.373(4) . ?
C23 C28 1.386(4) . ?
C24 C25 1.397(5) . ?
C25 C26 1.360(6) . ?
C26 C27 1.345(6) . ?
C27 C28 1.388(5) . ?
